data_4079846
loop_
_publ_author_name
'Mairychov\'a, Barbora'
'Svoboda, Tom\'a\<s'
'Erben, Milan'
'R\%u\<zi\<cka, Ale\<s'
'Dost\'al, Libor'
'Jambor, Roman'

_publ_section_title
;
 Intramolecularly Coordinated Group 14 and 15 Chalcogenites
;
_journal_issue 1
_journal_name_full Organometallics
_journal_page_first 157
_journal_paper_doi 10.1021/om3009553
_journal_volume 32
_journal_year 2013
_chemical_formula_moiety 'C36 H57 Bi3 N6 O9 Se3, 4.5(C H2 Cl2)'
_chemical_formula_sum 'C40.5 H66 Bi3 Cl9 N6 O9 Se3'
_chemical_formula_weight 1963.86
_chemical_name_systematic
;
 ?
;
_space_group_IT_number 12
_symmetry_cell_setting monoclinic
_symmetry_space_group_name_Hall '-C 2y'
_symmetry_space_group_name_H-M 'C 1 2/m 1'
_atom_sites_solution_hydrogens geom
_atom_sites_solution_primary direct
_atom_sites_solution_secondary difmap
_audit_creation_method SHELXL-97
_cell_angle_alpha 90.00
_cell_angle_beta 110.31(2)
_cell_angle_gamma 90.00
_cell_formula_units_Z 4
_cell_length_a 22.5721(9)
_cell_length_b 11.1490(7)
_cell_length_c 22.5468(9)
_cell_measurement_reflns_used 28042
_cell_measurement_temperature 150(1)
_cell_measurement_theta_max 27.5
_cell_measurement_theta_min 1
_cell_volume 5321.3(8)
_computing_cell_refinement 'COLLECT and DENZO'
_computing_data_collection 'COLLECT (Hooft, 1998) and DENZO (Otwinowski & Minor, 1997)'
_computing_data_reduction 'COLLECT and DENZO'
_computing_molecular_graphics 'PLATON (Spek, 2003)'
_computing_publication_material 'SHELXL-97 (Sheldrick, 1997)'
_computing_structure_refinement 'SHELXL-97 (Sheldrick, 1997)'
_computing_structure_solution 'SIR92 (Altomare et al., 1994)'
_diffrn_ambient_temperature 150(1)
_diffrn_detector_area_resol_mean 9.091
_diffrn_measured_fraction_theta_full 0.988
_diffrn_measured_fraction_theta_max 0.988
_diffrn_measurement_device_type 'Bruker Nonius KappaCCD area detector'
_diffrn_measurement_method '\f and \w scans to fill the Ewald sphere'
_diffrn_radiation_monochromator graphite
_diffrn_radiation_source 'fine-focus sealed tube'
_diffrn_radiation_type MoK\a
_diffrn_radiation_wavelength 0.71073
_diffrn_reflns_av_R_equivalents 0.0866
_diffrn_reflns_av_sigmaI/netI 0.0527
_diffrn_reflns_limit_h_max 29
_diffrn_reflns_limit_h_min -25
_diffrn_reflns_limit_k_max 14
_diffrn_reflns_limit_k_min -14
_diffrn_reflns_limit_l_max 29
_diffrn_reflns_limit_l_min -29
_diffrn_reflns_number 27800
_diffrn_reflns_theta_full 27.50
_diffrn_reflns_theta_max 27.50
_diffrn_reflns_theta_min 2.59
_diffrn_standards_number 0
_exptl_absorpt_coefficient_mu 12.459
_exptl_absorpt_correction_T_max 0.277
_exptl_absorpt_correction_T_min 0.080
_exptl_absorpt_correction_type integration
_exptl_absorpt_process_details
;
Gaussian integration (Coppens, 1970)
;
_exptl_crystal_colour colourless
_exptl_crystal_density_diffrn 2.451
_exptl_crystal_density_method 'not measured'
_exptl_crystal_description plate
_exptl_crystal_F_000 3708
_exptl_crystal_size_max 0.32
_exptl_crystal_size_mid 0.22
_exptl_crystal_size_min 0.11
_platon_squeeze_details
;
;
_refine_diff_density_max 1.911
_refine_diff_density_min -3.983
_refine_diff_density_rms 0.256
_refine_ls_extinction_method none
_refine_ls_goodness_of_fit_ref 1.039
_refine_ls_hydrogen_treatment constr
_refine_ls_matrix_type full
_refine_ls_number_parameters 280
_refine_ls_number_reflns 6365
_refine_ls_number_restraints 0
_refine_ls_restrained_S_all 1.039
_refine_ls_R_factor_all 0.0565
_refine_ls_R_factor_gt 0.0452
_refine_ls_shift/su_max 0.001
_refine_ls_shift/su_mean 0.000
_refine_ls_structure_factor_coef Fsqd
_refine_ls_weighting_details 'calc w=1/[\s^2^(Fo^2^)+(0.0678P)^2^+9.3766P] where P=(Fo^2^+2Fc^2^)/3'
_refine_ls_weighting_scheme calc
_refine_ls_wR_factor_gt 0.1050
_refine_ls_wR_factor_ref 0.1107
_reflns_number_gt 5379
_reflns_number_total 6365
_reflns_threshold_expression >2sigma(I)
_cod_data_source_file om3009553_si_002.cif
_cod_data_source_block compound7
_cod_depositor_comments
;
The following automatic conversions were performed:

'_symmetry_cell_setting' value 'Monoclinic' changed to 'monoclinic'
according to /home/saulius/struct/CIF-dictionaries/cif_core.dic
dictionary named 'cif_core.dic' version 2.4.2 from 2011-04-26.

Automatic conversion script
Id: cif_fix_values 1891 2012-01-12 08:04:46Z andrius 
;
_cod_original_sg_symbol_H-M 'C 2/m'
_cod_original_formula_sum 'C40.50 H66 Bi3 Cl9 N6 O9 Se3'
_cod_database_code 4079846

loop_
_symmetry_equiv_pos_as_xyz
'x, y, z'
'-x, y, -z'
'x+1/2, y+1/2, z'
'-x+1/2, y+1/2, -z'
'-x, -y, -z'
'x, -y, z'
'-x+1/2, -y+1/2, -z'
'x+1/2, -y+1/2, z'

loop_
_atom_site_label
_atom_site_type_symbol
_atom_site_fract_x
_atom_site_fract_y
_atom_site_fract_z
_atom_site_U_iso_or_equiv
_atom_site_adp_type
_atom_site_occupancy
_atom_site_symmetry_multiplicity
_atom_site_calc_flag
_atom_site_refinement_flags
Bi1 Bi 0.265953(16) 0.0000 0.156011(15) 0.01823(10) Uani 1 2 d S
Bi2 Bi 0.473507(16) 0.0000 0.240886(18) 0.02258(11) Uani 1 2 d S
Bi3 Bi 0.353950(15) 0.0000 0.355816(15) 0.01841(10) Uani 1 2 d S
Se3 Se 0.20010(4) 0.0000 0.27128(4) 0.0210(2) Uani 1 2 d S
Se2 Se 0.51483(4) 0.0000 0.39496(5) 0.0255(2) Uani 1 2 d S
Se1 Se 0.37384(5) 0.0000 0.08846(5) 0.0276(2) Uani 1 2 d S
O4 O 0.4557(3) 0.0000 0.4244(3) 0.0297(17) Uani 1 2 d S
C5 C 0.2134(3) -0.2232(6) 0.0583(3) 0.0228(14) Uani 1 1 d .
H5A H 0.1855 -0.2894 0.0388 0.027 Uiso 1 1 d R
H5B H 0.2540 -0.2387 0.0540 0.027 Uiso 1 1 d R
C4 C 0.1290(6) 0.0000 -0.0711(4) 0.033(3) Uani 1 2 d S
H4 H 0.1038 0.0000 -0.1137 0.039 Uiso 1 2 calc SR
O6 O 0.1803(3) 0.0000 0.1914(3) 0.0312(17) Uani 1 2 d S
O5 O 0.2510(2) -0.1155(4) 0.2957(2) 0.0264(11) Uani 1 1 d .
C3 C 0.1477(3) -0.1091(7) -0.0396(3) 0.0275(15) Uani 1 1 d .
H3 H 0.1355 -0.1813 -0.0609 0.033 Uiso 1 1 d R
C15 C 0.3229(4) 0.0000 0.4384(4) 0.024(2) Uani 1 2 d S
O3 O 0.4959(3) 0.1148(5) 0.3429(3) 0.0330(12) Uani 1 1 d .
C19 C 0.3176(3) 0.2233(7) 0.4305(3) 0.0287(16) Uani 1 1 d .
H19A H 0.2756 0.2344 0.3995 0.034 Uiso 1 1 d R
H19B H 0.3271 0.2912 0.4591 0.034 Uiso 1 1 d R
N1 N 0.2224(3) -0.2171(5) 0.1260(3) 0.0228(12) Uani 1 1 d .
C21 C 0.4287(3) 0.2421(7) 0.4481(4) 0.0313(17) Uani 1 1 d .
H21A H 0.4304 0.3258 0.4586 0.038 Uiso 1 1 d R
H21B H 0.4622 0.2234 0.4326 0.038 Uiso 1 1 d R
H21C H 0.4335 0.1951 0.4851 0.038 Uiso 1 1 d R
C12 C 0.5732(3) 0.2226(7) 0.2704(4) 0.0294(16) Uani 1 1 d .
H12A H 0.5719 0.2346 0.3125 0.035 Uiso 1 1 d R
H12B H 0.5951 0.2903 0.2605 0.035 Uiso 1 1 d R
C16 C 0.3181(3) 0.1090(8) 0.4665(3) 0.0304(17) Uani 1 1 d .
C6 C 0.1621(4) -0.2362(7) 0.1348(4) 0.0313(17) Uani 1 1 d .
H6A H 0.1466 -0.3158 0.1221 0.038 Uiso 1 1 d R
H6B H 0.1329 -0.1788 0.1086 0.038 Uiso 1 1 d R
H6C H 0.1661 -0.2237 0.1782 0.038 Uiso 1 1 d R
C18 C 0.3061(5) 0.0000 0.5542(5) 0.041(3) Uani 1 2 d S
H18 H 0.3026 0.0000 0.5941 0.049 Uiso 1 2 calc SR
N2 N 0.5084(3) 0.2165(6) 0.2239(3) 0.0287(13) Uani 1 1 d .
C13 C 0.5104(4) 0.2350(8) 0.1589(4) 0.044(2) Uani 1 1 d .
H13A H 0.5165 0.3187 0.1530 0.053 Uiso 1 1 d R
H13B H 0.4712 0.2091 0.1282 0.053 Uiso 1 1 d R
H13C H 0.5446 0.1899 0.1538 0.053 Uiso 1 1 d R
N3 N 0.3656(3) 0.2176(5) 0.4000(3) 0.0231(12) Uani 1 1 d .
C2 C 0.1858(3) -0.1082(7) 0.0235(3) 0.0222(14) Uani 1 1 d .
O1 O 0.3455(2) 0.1148(5) 0.1195(3) 0.0320(12) Uani 1 1 d .
C17 C 0.3086(4) 0.1059(9) 0.5249(4) 0.040(2) Uani 1 1 d .
H17 H 0.3055 0.1781 0.5442 0.049 Uiso 1 1 d R
C14 C 0.4674(4) 0.3070(7) 0.2386(5) 0.048(2) Uani 1 1 d .
H14A H 0.4927 0.3738 0.2600 0.058 Uiso 1 1 d R
H14B H 0.4471 0.2716 0.2654 0.058 Uiso 1 1 d R
H14C H 0.4358 0.3343 0.2002 0.058 Uiso 1 1 d R
C7 C 0.2688(4) -0.3055(8) 0.1619(4) 0.0368(19) Uani 1 1 d .
H7A H 0.3082 -0.2918 0.1556 0.055 Uiso 1 1 calc R
H7B H 0.2538 -0.3847 0.1477 0.055 Uiso 1 1 calc R
H7C H 0.2748 -0.2980 0.2061 0.055 Uiso 1 1 calc R
C20 C 0.3528(4) 0.3065(8) 0.3488(4) 0.0367(19) Uani 1 1 d .
H20A H 0.3181 0.2816 0.3123 0.044 Uiso 1 1 d R
H20B H 0.3896 0.3186 0.3374 0.044 Uiso 1 1 d R
H20C H 0.3421 0.3802 0.3648 0.044 Uiso 1 1 d R
O2 O 0.4526(4) 0.0000 0.1311(4) 0.039(2) Uani 1 2 d S
C11 C 0.7057(4) 0.0000 0.2858(4) 0.023(2) Uani 1 2 d S
H11 H 0.7485 0.0000 0.2915 0.027 Uiso 1 2 calc SR
C1 C 0.2049(4) 0.0000 0.0552(4) 0.0170(18) Uani 1 2 d S
C10 C 0.6735(3) 0.1091(7) 0.2815(3) 0.0262(15) Uani 1 1 d .
H10 H 0.6951 0.1816 0.2868 0.031 Uiso 1 1 d R
C9 C 0.6087(3) 0.1094(6) 0.2701(3) 0.0239(14) Uani 1 1 d .
C8 C 0.5772(5) 0.0000 0.2628(5) 0.027(2) Uani 1 2 d S

loop_
_atom_site_aniso_label
_atom_site_aniso_U_11
_atom_site_aniso_U_22
_atom_site_aniso_U_33
_atom_site_aniso_U_23
_atom_site_aniso_U_13
_atom_site_aniso_U_12
Bi1 0.01636(17) 0.02232(19) 0.01387(16) 0.000 0.00254(12) 0.000
Bi2 0.01406(17) 0.0233(2) 0.0314(2) 0.000 0.00921(14) 0.000
Bi3 0.01397(17) 0.0248(2) 0.01528(16) 0.000 0.00358(12) 0.000
Se3 0.0132(4) 0.0299(5) 0.0183(4) 0.000 0.0036(3) 0.000
Se2 0.0136(4) 0.0310(5) 0.0312(5) 0.000 0.0068(4) 0.000
Se1 0.0231(5) 0.0379(6) 0.0231(5) 0.000 0.0096(4) 0.000
O4 0.014(3) 0.049(5) 0.018(3) 0.000 -0.004(3) 0.000
C5 0.022(3) 0.023(3) 0.021(3) -0.006(3) 0.005(3) 0.000(3)
C4 0.041(6) 0.040(6) 0.011(4) 0.000 0.001(4) 0.000
O6 0.014(3) 0.053(5) 0.025(3) 0.000 0.005(3) 0.000
O5 0.023(2) 0.025(3) 0.027(2) 0.001(2) 0.003(2) -0.002(2)
C3 0.026(4) 0.029(4) 0.023(3) -0.006(3) 0.002(3) -0.003(3)
C15 0.014(4) 0.039(6) 0.013(4) 0.000 -0.001(3) 0.000
O3 0.039(3) 0.027(3) 0.038(3) 0.002(2) 0.020(2) -0.001(2)
C19 0.022(4) 0.037(4) 0.025(3) -0.010(3) 0.006(3) 0.003(3)
N1 0.026(3) 0.022(3) 0.017(3) -0.003(2) 0.003(2) -0.003(2)
C21 0.019(3) 0.033(4) 0.034(4) -0.014(3) 0.000(3) 0.001(3)
C12 0.018(3) 0.024(4) 0.044(4) 0.002(3) 0.009(3) -0.004(3)
C16 0.022(3) 0.046(5) 0.019(3) -0.001(3) 0.001(3) 0.001(3)
C6 0.032(4) 0.030(4) 0.034(4) -0.001(3) 0.015(3) -0.012(3)
C18 0.030(6) 0.075(10) 0.021(5) 0.000 0.012(4) 0.000
N2 0.018(3) 0.024(3) 0.043(4) 0.009(3) 0.009(3) -0.001(3)
C13 0.037(5) 0.042(5) 0.051(5) 0.021(4) 0.012(4) 0.004(4)
N3 0.016(3) 0.026(3) 0.025(3) -0.003(2) 0.004(2) 0.000(2)
C2 0.021(3) 0.026(4) 0.020(3) -0.002(3) 0.008(3) -0.004(3)
O1 0.024(3) 0.032(3) 0.038(3) 0.003(2) 0.009(2) -0.002(2)
C17 0.031(4) 0.058(6) 0.033(4) -0.013(4) 0.012(3) -0.002(4)
C14 0.038(5) 0.016(4) 0.088(7) 0.005(4) 0.018(5) 0.003(3)
C7 0.044(5) 0.028(4) 0.030(4) 0.006(3) 0.004(3) -0.001(4)
C20 0.032(4) 0.030(4) 0.040(4) 0.006(4) 0.003(3) -0.001(3)
O2 0.020(4) 0.061(6) 0.036(4) 0.000 0.008(3) 0.000
C11 0.009(4) 0.037(6) 0.022(4) 0.000 0.006(3) 0.000
C1 0.009(4) 0.028(5) 0.010(4) 0.000 -0.001(3) 0.000
C10 0.023(3) 0.028(4) 0.030(3) 0.004(3) 0.012(3) -0.008(3)
C9 0.023(3) 0.024(4) 0.025(3) 0.000(3) 0.010(3) -0.003(3)
C8 0.021(5) 0.033(6) 0.025(5) 0.000 0.006(4) 0.000

loop_
_atom_type_symbol
_atom_type_description
_atom_type_scat_dispersion_real
_atom_type_scat_dispersion_imag
_atom_type_scat_source
C C 0.0033 0.0016 'International Tables Vol C Tables 4.2.6.8 and 6.1.1.4'
H H 0.0000 0.0000 'International Tables Vol C Tables 4.2.6.8 and 6.1.1.4'
Bi Bi -4.1077 10.2566 'International Tables Vol C Tables 4.2.6.8 and 6.1.1.4'
N N 0.0061 0.0033 'International Tables Vol C Tables 4.2.6.8 and 6.1.1.4'
O O 0.0106 0.0060 'International Tables Vol C Tables 4.2.6.8 and 6.1.1.4'
Se Se -0.0929 2.2259 'International Tables Vol C Tables 4.2.6.8 and 6.1.1.4'
Cl Cl 0.1484 0.1585 'International Tables Vol C Tables 4.2.6.8 and 6.1.1.4'

loop_
_exptl_crystal_face_index_h
_exptl_crystal_face_index_k
_exptl_crystal_face_index_l
_exptl_crystal_face_perp_dist
-1 -1 0 0.090
-1 1 0 0.063
1 0 0 0.047
0 0 -1 0.013
0 0 1 0.053

loop_
_geom_angle_atom_site_label_1
_geom_angle_atom_site_label_2
_geom_angle_atom_site_label_3
_geom_angle
_geom_angle_site_symmetry_1
_geom_angle_site_symmetry_3
C1 Bi1 O6 93.2(3) . .
C1 Bi1 O1 85.7(2) . 6
O6 Bi1 O1 149.99(12) . 6
C1 Bi1 O1 85.7(2) . .
O6 Bi1 O1 149.99(12) . .
O1 Bi1 O1 59.9(2) 6 .
C1 Bi1 N1 71.90(13) . 6
O6 Bi1 N1 78.84(14) . 6
O1 Bi1 N1 128.49(18) 6 6
O1 Bi1 N1 72.35(18) . 6
C1 Bi1 N1 71.90(13) . .
O6 Bi1 N1 78.84(14) . .
O1 Bi1 N1 72.35(18) 6 .
O1 Bi1 N1 128.49(18) . .
N1 Bi1 N1 135.8(3) 6 .
C8 Bi2 O2 92.6(3) . .
C8 Bi2 O3 86.3(3) . .
O2 Bi2 O3 149.51(12) . .
C8 Bi2 O3 86.3(3) . 6
O2 Bi2 O3 149.51(12) . 6
O3 Bi2 O3 60.9(2) . 6
C8 Bi2 N2 71.54(14) . .
O2 Bi2 N2 78.83(16) . .
O3 Bi2 N2 71.91(19) . .
O3 Bi2 N2 128.87(19) 6 .
C8 Bi2 N2 71.54(14) . 6
O2 Bi2 N2 78.83(16) . 6
O3 Bi2 N2 128.87(19) . 6
O3 Bi2 N2 71.91(19) 6 6
N2 Bi2 N2 135.5(3) . 6
C8 Bi2 Se2 82.8(3) . .
O2 Bi2 Se2 175.35(18) . .
O3 Bi2 Se2 30.58(12) . .
O3 Bi2 Se2 30.58(12) 6 .
N2 Bi2 Se2 99.60(15) . .
N2 Bi2 Se2 99.60(15) 6 .
C15 Bi3 O4 88.1(3) . .
C15 Bi3 O5 87.2(2) . .
O4 Bi3 O5 149.80(11) . .
C15 Bi3 O5 87.2(2) . 6
O4 Bi3 O5 149.80(11) . 6
O5 Bi3 O5 59.6(2) . 6
C15 Bi3 N3 72.29(13) . .
O4 Bi3 N3 78.23(14) . .
O5 Bi3 N3 128.12(17) . .
O5 Bi3 N3 71.93(16) 6 .
C15 Bi3 N3 72.29(13) . 6
O4 Bi3 N3 78.23(13) . 6
O5 Bi3 N3 71.93(16) . 6
O5 Bi3 N3 128.12(17) 6 6
N3 Bi3 N3 137.7(3) . 6
O5 Se3 O5 99.6(3) 6 .
O5 Se3 O6 104.2(2) 6 .
O5 Se3 O6 104.2(2) . .
O4 Se2 O3 103.3(2) . 6
O4 Se2 O3 103.3(2) . .
O3 Se2 O3 98.6(4) 6 .
O4 Se2 Bi2 116.5(2) . .
O3 Se2 Bi2 49.54(18) 6 .
O3 Se2 Bi2 49.54(18) . .
O1 Se1 O1 98.6(4) . 6
O1 Se1 O2 103.7(2) . .
O1 Se1 O2 103.7(2) 6 .
Se2 O4 Bi3 118.8(3) . .
N1 C5 C2 112.4(5) . .
N1 C5 H5A 109.7 . .
C2 C5 H5A 109.0 . .
N1 C5 H5B 108.4 . .
C2 C5 H5B 109.4 . .
H5A C5 H5B 107.8 . .
C3 C4 C3 120.8(9) 6 .
C3 C4 H4 119.6 6 .
C3 C4 H4 119.6 . .
Se3 O6 Bi1 114.7(3) . .
Se3 O5 Bi3 100.2(2) . .
C2 C3 C4 119.1(7) . .
C2 C3 H3 120.4 . .
C4 C3 H3 120.4 . .
C16 C15 C16 121.7(9) . 6
C16 C15 Bi3 118.8(4) . .
C16 C15 Bi3 118.8(4) 6 .
Se2 O3 Bi2 99.9(2) . .
N3 C19 C16 110.3(6) . .
N3 C19 H19A 111.4 . .
C16 C19 H19A 108.5 . .
N3 C19 H19B 108.5 . .
C16 C19 H19B 110.0 . .
H19A C19 H19B 108.2 . .
C6 N1 C7 110.5(6) . .
C6 N1 C5 109.6(5) . .
C7 N1 C5 111.0(6) . .
C6 N1 Bi1 112.7(4) . .
C7 N1 Bi1 110.4(4) . .
C5 N1 Bi1 102.4(4) . .
N3 C21 H21A 107.7 . .
N3 C21 H21B 111.8 . .
H21A C21 H21B 109.5 . .
N3 C21 H21C 108.8 . .
H21A C21 H21C 109.5 . .
H21B C21 H21C 109.5 . .
N2 C12 C9 111.0(6) . .
N2 C12 H12A 110.1 . .
C9 C12 H12A 108.6 . .
N2 C12 H12B 109.4 . .
C9 C12 H12B 109.7 . .
H12A C12 H12B 108.0 . .
C15 C16 C17 117.7(8) . .
C15 C16 C19 118.6(6) . .
C17 C16 C19 123.4(8) . .
N1 C6 H6A 110.7 . .
N1 C6 H6B 107.0 . .
H6A C6 H6B 109.5 . .
N1 C6 H6C 110.7 . .
H6A C6 H6C 109.5 . .
H6B C6 H6C 109.5 . .
C17 C18 C17 119.9(10) 6 .
C17 C18 H18 120.0 6 .
C17 C18 H18 120.0 . .
C12 N2 C14 110.6(7) . .
C12 N2 C13 109.2(6) . .
C14 N2 C13 111.1(7) . .
C12 N2 Bi2 102.4(4) . .
C14 N2 Bi2 110.6(5) . .
C13 N2 Bi2 112.6(5) . .
N2 C13 H13A 108.9 . .
N2 C13 H13B 109.3 . .
H13A C13 H13B 109.5 . .
N2 C13 H13C 110.1 . .
H13A C13 H13C 109.5 . .
H13B C13 H13C 109.5 . .
C19 N3 C20 111.1(6) . .
C19 N3 C21 109.1(5) . .
C20 N3 C21 109.0(6) . .
C19 N3 Bi3 103.1(4) . .
C20 N3 Bi3 111.2(5) . .
C21 N3 Bi3 113.3(4) . .
C3 C2 C1 120.3(7) . .
C3 C2 C5 121.4(6) . .
C1 C2 C5 118.0(6) . .
Se1 O1 Bi1 99.4(2) . .
C18 C17 C16 121.4(9) . .
C18 C17 H17 119.9 . .
C16 C17 H17 118.6 . .
N2 C14 H14A 109.3 . .
N2 C14 H14B 109.4 . .
H14A C14 H14B 109.5 . .
N2 C14 H14C 109.7 . .
H14A C14 H14C 109.5 . .
H14B C14 H14C 109.5 . .
N1 C7 H7A 109.5 . .
N1 C7 H7B 109.5 . .
H7A C7 H7B 109.5 . .
N1 C7 H7C 109.5 . .
H7A C7 H7C 109.5 . .
H7B C7 H7C 109.5 . .
N3 C20 H20A 111.0 . .
N3 C20 H20B 110.6 . .
H20A C20 H20B 109.5 . .
N3 C20 H20C 106.8 . .
H20A C20 H20C 109.5 . .
H20B C20 H20C 109.5 . .
Se1 O2 Bi2 112.6(4) . .
C10 C11 C10 120.3(8) . 6
C10 C11 H11 119.8 . .
C10 C11 H11 119.8 6 .
C2 C1 C2 120.2(8) . 6
C2 C1 Bi1 119.9(4) . .
C2 C1 Bi1 119.9(4) 6 .
C9 C10 C11 120.0(7) . .
C9 C10 H10 119.5 . .
C11 C10 H10 120.6 . .
C8 C9 C10 118.7(7) . .
C8 C9 C12 119.1(6) . .
C10 C9 C12 122.1(6) . .
C9 C8 C9 122.3(9) . 6
C9 C8 Bi2 118.9(5) . .
C9 C8 Bi2 118.9(5) 6 .

loop_
_geom_bond_atom_site_label_1
_geom_bond_atom_site_label_2
_geom_bond_distance
_geom_bond_site_symmetry_2
Bi1 C1 2.212(8) .
Bi1 O6 2.334(7) .
Bi1 O1 2.562(5) 6
Bi1 O1 2.562(5) .
Bi1 N1 2.613(6) 6
Bi1 N1 2.613(6) .
Bi2 C8 2.219(10) .
Bi2 O2 2.353(8) .
Bi2 O3 2.525(5) .
Bi2 O3 2.525(5) 6
Bi2 N2 2.608(6) .
Bi2 N2 2.608(6) 6
Bi2 Se2 3.2693(11) .
Bi3 C15 2.205(9) .
Bi3 O4 2.281(6) .
Bi3 O5 2.591(5) .
Bi3 O5 2.591(5) 6
Bi3 N3 2.601(6) .
Bi3 N3 2.601(6) 6
Se3 O5 1.686(5) 6
Se3 O5 1.686(5) .
Se3 O6 1.698(7) .
Se2 O4 1.684(7) .
Se2 O3 1.688(5) 6
Se2 O3 1.688(5) .
Se1 O1 1.687(6) .
Se1 O1 1.687(6) 6
Se1 O2 1.702(8) .
C5 N1 1.470(8) .
C5 C2 1.518(10) .
C5 H5A 0.9700 .
C5 H5B 0.9699 .
C4 C3 1.398(9) 6
C4 C3 1.398(9) .
C4 H4 0.9300 .
C3 C2 1.384(9) .
C3 H3 0.9301 .
C15 C16 1.392(9) .
C15 C16 1.392(9) 6
C19 N3 1.471(9) .
C19 C16 1.509(11) .
C19 H19A 0.9700 .
C19 H19B 0.9701 .
N1 C6 1.458(9) .
N1 C7 1.461(10) .
C21 N3 1.485(9) .
C21 H21A 0.9600 .
C21 H21B 0.9598 .
C21 H21C 0.9600 .
C12 N2 1.475(9) .
C12 C9 1.497(10) .
C12 H12A 0.9700 .
C12 H12B 0.9699 .
C16 C17 1.405(10) .
C6 H6A 0.9600 .
C6 H6B 0.9599 .
C6 H6C 0.9601 .
C18 C17 1.364(11) 6
C18 C17 1.364(11) .
C18 H18 0.9300 .
N2 C14 1.484(11) .
N2 C13 1.497(11) .
C13 H13A 0.9600 .
C13 H13B 0.9600 .
C13 H13C 0.9599 .
N3 C20 1.472(10) .
C2 C1 1.391(8) .
C17 H17 0.9300 .
C14 H14A 0.9600 .
C14 H14B 0.9600 .
C14 H14C 0.9599 .
C7 H7A 0.9600 .
C7 H7B 0.9600 .
C7 H7C 0.9600 .
C20 H20A 0.9601 .
C20 H20B 0.9602 .
C20 H20C 0.9599 .
C11 C10 1.402(9) .
C11 C10 1.402(9) 6
C11 H11 0.9300 .
C1 C2 1.391(8) 6
C10 C9 1.394(10) .
C10 H10 0.9299 .
C9 C8 1.393(8) .
C8 C9 1.393(8) 6

loop_
_platon_squeeze_void_nr
_platon_squeeze_void_average_x
_platon_squeeze_void_average_y
_platon_squeeze_void_average_z
_platon_squeeze_void_volume
_platon_squeeze_void_count_electrons
1 0.000 -0.070 0.000 234.9 168.1
2 0.500 -0.034 0.000 234.9 168.1
3 0.739 0.000 0.044 5.7 0.7
4 1.000 0.000 0.500 311.9 211.5
5 0.261 0.000 0.956 5.4 0.0
6 0.500 0.500 0.500 311.9 211.5
7 0.239 0.500 0.044 5.7 0.7
8 0.761 0.500 0.956 5.4 0.0
